data_4108250
loop_
_publ_author_name
'Vincent C\'esar'
'No\"el Lugan'
'Guy Lavigne'

_publ_contact_author 'Lugan, N.'
_publ_contact_author_email lugan@lcc-toulouse.fr
_publ_section_title
;
 A Stable Anionic N-Heterocyclic Carbene and Its Zwitterionic Complexes
;
_journal_name_full 'Journal of the American Chemical Society'
_journal_page_first 11286
_journal_page_last 11287
_journal_paper_doi 10.1021/ja804296t
_journal_volume 130
_journal_year 2008
_chemical_formula_moiety 'C23 H26 N2 O2'
_chemical_formula_sum 'C23 H26 N2 O2'
_chemical_formula_weight 362.46
_chemical_name_systematic
;
 ?
;
_space_group_IT_number 14
_symmetry_cell_setting monoclinic
_symmetry_Int_Tables_number 14
_symmetry_space_group_name_Hall '-P 2ybc'
_symmetry_space_group_name_H-M 'P 1 21/c 1'
_atom_sites_solution_hydrogens geom
_atom_sites_solution_primary direct
_atom_sites_solution_secondary difmap
_audit_creation_date 2008-05-29T17:10:30-00:00
_audit_creation_method 'WinGX routine CIF_UPDATE'
_cell_angle_alpha 90
_cell_angle_beta 95.388(3)
_cell_angle_gamma 90
_cell_formula_units_Z 8
_cell_length_a 8.8772(5)
_cell_length_b 19.4494(10)
_cell_length_c 24.4787(13)
_cell_measurement_reflns_used 9999
_cell_measurement_temperature 180(2)
_cell_measurement_theta_max 26
_cell_measurement_theta_min 2.03
_cell_measurement_wavelength 0.71073
_cell_volume 4207.7(4)
_computing_structure_refinement 'SHELXL-97 (Sheldrick, 1997)'
_diffrn_ambient_temperature 180(2)
_diffrn_measured_fraction_theta_full 1
_diffrn_measured_fraction_theta_max 1
_diffrn_measurement_device_type 'Bruker APEX II'
_diffrn_measurement_method 'phi and omega scans'
_diffrn_radiation_monochromator graphite
_diffrn_radiation_probe x-ray
_diffrn_radiation_type MoK\a
_diffrn_radiation_wavelength 0.71073
_diffrn_reflns_av_R_equivalents 0.0572
_diffrn_reflns_av_unetI/netI 0.0292
_diffrn_reflns_limit_h_max 10
_diffrn_reflns_limit_h_min -10
_diffrn_reflns_limit_k_max 23
_diffrn_reflns_limit_k_min -23
_diffrn_reflns_limit_l_max 30
_diffrn_reflns_limit_l_min -30
_diffrn_reflns_number 128470
_diffrn_reflns_theta_full 26
_diffrn_reflns_theta_max 26
_diffrn_reflns_theta_min 1.34
_diffrn_standards_decay_% 0
_diffrn_standards_interval_count 0
_diffrn_standards_number 0
_exptl_absorpt_coefficient_mu 0.073
_exptl_absorpt_correction_T_max 0.980
_exptl_absorpt_correction_T_min 0.925
_exptl_absorpt_correction_type multi-scan
_exptl_absorpt_process_details
;
 R.H. Blessing, Acta Cryst. (1995), A51, 33-38
;
_exptl_crystal_colour colourless
_exptl_crystal_density_diffrn 1.144
_exptl_crystal_description block
_exptl_crystal_F_000 1552
_exptl_crystal_size_max 0.20
_exptl_crystal_size_mid 0.20
_exptl_crystal_size_min 0.15
_refine_diff_density_max 0.254
_refine_diff_density_min -0.184
_refine_diff_density_rms 0.045
_refine_ls_extinction_coef 0.0032(3)
_refine_ls_extinction_expression Fc^*^=kFc[1+0.001xFc^2^\l^3^/sin(2\q)]^-1/4^
_refine_ls_extinction_method SHELXL
_refine_ls_goodness_of_fit_ref 1.093
_refine_ls_hydrogen_treatment riding
_refine_ls_matrix_type full
_refine_ls_number_parameters 502
_refine_ls_number_reflns 8255
_refine_ls_number_restraints 0
_refine_ls_restrained_S_all 1.093
_refine_ls_R_factor_all 0.1009
_refine_ls_R_factor_gt 0.0579
_refine_ls_shift/su_max 0.001
_refine_ls_shift/su_mean 0
_refine_ls_structure_factor_coef Fsqd
_refine_ls_weighting_details 'calc w=1/[\s^2^(Fo^2^)+(0.0315P)^2^+3.8292P] where P=(Fo^2^+2Fc^2^)/3'
_refine_ls_weighting_scheme calc
_refine_ls_wR_factor_gt 0.1185
_refine_ls_wR_factor_ref 0.145
_reflns_number_gt 5490
_reflns_number_total 8255
_reflns_threshold_expression >2sigma(I)
_cod_data_source_file ja804296t-file004.cif
_cod_data_source_block 1a
_cod_original_sg_symbol_H-M 'P 21/c'
_cod_database_code 4108250

loop_
_symmetry_equiv_pos_as_xyz
'x, y, z'
'-x, y+1/2, -z+1/2'
'-x, -y, -z'
'x, -y-1/2, z-1/2'

loop_
_atom_site_label
_atom_site_type_symbol
_atom_site_fract_x
_atom_site_fract_y
_atom_site_fract_z
_atom_site_U_iso_or_equiv
_atom_site_adp_type
_atom_site_occupancy
_atom_site_symmetry_multiplicity
_atom_site_calc_flag
_atom_site_refinement_flags
O3 O 0.6894(2) 1.03116(10) 0.23866(8) 0.0648(6) Uani 1 1 d .
O1 O 0.5267(2) 0.78848(10) 0.35354(8) 0.0620(6) Uani 1 1 d .
O2 O 0.3250(2) 0.65549(10) 0.49058(7) 0.0556(5) Uani 1 1 d .
O4 O 1.0486(2) 0.99353(10) 0.38925(8) 0.0531(5) Uani 1 1 d .
N4 N 0.6594(2) 0.94586(10) 0.30096(8) 0.0385(5) Uani 1 1 d .
N2 N 0.3584(2) 0.61172(10) 0.40559(7) 0.0360(5) Uani 1 1 d .
N1 N 0.4481(2) 0.67836(10) 0.33807(7) 0.0357(5) Uani 1 1 d .
N3 N 0.8341(2) 0.92836(9) 0.37517(7) 0.0339(4) Uani 1 1 d .
C34 C 0.0747(4) 0.9019(2) 0.18691(18) 0.1065(15) Uani 1 1 d .
H34A H 0.0159 0.8709 0.2069 0.16 Uiso 1 1 calc R
H34B H 0.0867 0.883 0.1514 0.16 Uiso 1 1 calc R
H34C H 0.0237 0.9454 0.1828 0.16 Uiso 1 1 calc R
C1 C 0.5681(5) 0.6912(2) 0.11273(12) 0.0944(13) Uani 1 1 d .
H1A H 0.5217 0.6521 0.0941 0.142 Uiso 1 1 calc R
H1B H 0.6753 0.6901 0.11 0.142 Uiso 1 1 calc R
H1C H 0.5267 0.7327 0.0962 0.142 Uiso 1 1 calc R
C11 C 0.1953(5) 0.34167(17) 0.47244(16) 0.0922(12) Uani 1 1 d .
H11A H 0.2277 0.308 0.4474 0.138 Uiso 1 1 calc R
H11B H 0.0876 0.3388 0.4733 0.138 Uiso 1 1 calc R
H11C H 0.244 0.3331 0.5085 0.138 Uiso 1 1 calc R
C12 C 0.7405(4) 0.6350(2) 0.30945(13) 0.0877(12) Uani 1 1 d .
H12A H 0.7367 0.6597 0.3433 0.132 Uiso 1 1 calc R
H12B H 0.8383 0.641 0.2964 0.132 Uiso 1 1 calc R
H12C H 0.7229 0.5871 0.3155 0.132 Uiso 1 1 calc R
C24 C 1.0721(4) 0.79387(18) 0.57183(13) 0.0812(11) Uani 1 1 d .
H24A H 1.1261 0.7532 0.563 0.122 Uiso 1 1 calc R
H24B H 0.9952 0.782 0.5952 0.122 Uiso 1 1 calc R
H24C H 1.1411 0.8261 0.5904 0.122 Uiso 1 1 calc R
C35 C 1.0098(5) 0.80652(17) 0.36613(13) 0.0807(11) Uani 1 1 d .
H35A H 0.9183 0.7967 0.3434 0.121 Uiso 1 1 calc R
H35B H 1.0691 0.7653 0.3713 0.121 Uiso 1 1 calc R
H35C H 1.0667 0.8408 0.3487 0.121 Uiso 1 1 calc R
C36 C 0.3989(3) 0.98849(19) 0.35252(14) 0.0727(9) Uani 1 1 d .
H36A H 0.4313 0.9558 0.3806 0.109 Uiso 1 1 calc R
H36B H 0.3023 1.007 0.3595 0.109 Uiso 1 1 calc R
H36C H 0.4715 1.0251 0.3526 0.109 Uiso 1 1 calc R
C17 C 0.0441(3) 0.58393(18) 0.41690(14) 0.0734(10) Uani 1 1 d .
H17A H 0.0615 0.621 0.4426 0.11 Uiso 1 1 calc R
H17B H -0.0537 0.5642 0.4203 0.11 Uiso 1 1 calc R
H17C H 0.048 0.6011 0.3803 0.11 Uiso 1 1 calc R
C39 C 0.6411(4) 0.87270(18) 0.19870(13) 0.0707(9) Uani 1 1 d .
H39A H 0.7032 0.9111 0.1906 0.106 Uiso 1 1 calc R
H39B H 0.6119 0.8477 0.1656 0.106 Uiso 1 1 calc R
H39C H 0.6971 0.8429 0.2245 0.106 Uiso 1 1 calc R
C33 C 0.2291(4) 0.91201(17) 0.21810(15) 0.0708(10) Uani 1 1 d .
C32 C 0.2450(3) 0.94253(17) 0.26890(14) 0.0684(9) Uani 1 1 d .
H32 H 0.1586 0.9564 0.2847 0.082 Uiso 1 1 calc R
C15 C 0.4495(4) 0.78971(15) 0.46492(11) 0.0686(9) Uani 1 1 d .
H15A H 0.5555 0.7981 0.4739 0.103 Uiso 1 1 calc R
H15B H 0.4026 0.78 0.4979 0.103 Uiso 1 1 calc R
H15C H 0.4033 0.8296 0.4474 0.103 Uiso 1 1 calc R
C42 C 0.9680(4) 1.07930(16) 0.29464(14) 0.0697(9) Uani 1 1 d .
H42A H 0.9777 1.0759 0.256 0.105 Uiso 1 1 calc R
H42B H 1.0666 1.0786 0.3144 0.105 Uiso 1 1 calc R
H42C H 0.9179 1.1216 0.3021 0.105 Uiso 1 1 calc R
C3 C 0.6463(4) 0.66571(18) 0.21224(12) 0.0693(9) Uani 1 1 d .
H3A H 0.7394 0.6517 0.2017 0.083 Uiso 1 1 calc R
C37 C 0.3580(4) 0.88970(16) 0.19558(13) 0.0654(9) Uani 1 1 d .
H37 H 0.3482 0.8685 0.1614 0.078 Uiso 1 1 calc R
C2 C 0.5376(4) 0.68929(16) 0.17281(11) 0.0602(8) Uani 1 1 d .
C45 C 0.7573(3) 0.98181(16) 0.47870(12) 0.0611(8) Uani 1 1 d .
H45A H 0.7967 1.0172 0.4567 0.092 Uiso 1 1 calc R
H45B H 0.7625 0.9966 0.5162 0.092 Uiso 1 1 calc R
H45C H 0.6538 0.9727 0.4656 0.092 Uiso 1 1 calc R
C9 C 0.1275(4) 0.46351(16) 0.44477(11) 0.0603(8) Uani 1 1 d .
H9 H 0.0274 0.453 0.4497 0.072 Uiso 1 1 calc R
C10 C 0.2372(4) 0.41299(15) 0.45373(11) 0.0594(8) Uani 1 1 d .
C4 C 0.6205(3) 0.66234(16) 0.26745(11) 0.0552(7) Uani 1 1 d .
C26 C 1.0277(3) 0.80094(14) 0.46913(12) 0.0547(7) Uani 1 1 d .
H26 H 1.0864 0.7615 0.4673 0.066 Uiso 1 1 calc R
C31 C 0.3855(3) 0.95343(15) 0.29751(12) 0.0539(7) Uani 1 1 d .
C22 C 0.2244(3) 0.73590(16) 0.26107(11) 0.0543(7) Uani 1 1 d .
H22A H 0.2433 0.7771 0.2822 0.081 Uiso 1 1 calc R
H22B H 0.1803 0.7018 0.2831 0.081 Uiso 1 1 calc R
H22C H 0.1561 0.7459 0.2293 0.081 Uiso 1 1 calc R
C38 C 0.5023(3) 0.89820(14) 0.22287(11) 0.0533(7) Uani 1 1 d .
C18 C 0.3850(4) 0.42837(14) 0.44593(10) 0.0530(7) Uani 1 1 d .
H18 H 0.4581 0.3942 0.4513 0.064 Uiso 1 1 calc R
C20 C 0.5904(3) 0.50777(14) 0.42237(11) 0.0524(7) Uani 1 1 d .
H20A H 0.6539 0.4761 0.444 0.079 Uiso 1 1 calc R
H20B H 0.6152 0.554 0.4338 0.079 Uiso 1 1 calc R
H20C H 0.6061 0.5024 0.3843 0.079 Uiso 1 1 calc R
C25 C 0.9994(3) 0.82600(15) 0.51961(11) 0.0518(7) Uani 1 1 d .
C8 C 0.1641(3) 0.52976(15) 0.42855(10) 0.0504(7) Uani 1 1 d .
C46 C 0.9091(3) 0.88329(15) 0.52184(11) 0.0507(7) Uani 1 1 d .
H46 H 0.8874 0.8997 0.5559 0.061 Uiso 1 1 calc R
C23 C 0.4019(3) 0.71097(14) 0.18894(10) 0.0498(7) Uani 1 1 d .
H23 H 0.3285 0.7274 0.1625 0.06 Uiso 1 1 calc R
C27 C 0.9713(3) 0.83269(13) 0.42080(11) 0.0474(6) Uani 1 1 d .
C40 C 0.7436(3) 1.00297(13) 0.28103(11) 0.0455(6) Uani 1 1 d .
C30 C 0.5114(3) 0.93090(13) 0.27317(11) 0.0457(6) Uani 1 1 d .
C41 C 0.8767(3) 1.01966(13) 0.31249(11) 0.0450(6) Uani 1 1 d .
C14 C 0.4292(3) 0.72907(13) 0.42659(10) 0.0436(6) Uani 1 1 d .
C19 C 0.4276(3) 0.49349(13) 0.43022(9) 0.0439(6) Uani 1 1 d .
C13 C 0.4724(3) 0.73707(13) 0.37383(10) 0.0422(6) Uani 1 1 d .
C16 C 0.3694(3) 0.66799(13) 0.44517(9) 0.0415(6) Uani 1 1 d .
C44 C 0.8490(3) 0.91757(13) 0.47482(10) 0.0416(6) Uani 1 1 d .
C21 C 0.3702(3) 0.70928(12) 0.24337(10) 0.0403(6) Uani 1 1 d .
C7 C 0.3151(3) 0.54344(13) 0.42204(9) 0.0405(6) Uani 1 1 d .
C43 C 0.9307(3) 0.98406(12) 0.35963(10) 0.0401(6) Uani 1 1 d .
C5 C 0.4815(3) 0.68337(12) 0.28129(9) 0.0378(6) Uani 1 1 d .
C28 C 0.8830(3) 0.89074(12) 0.42488(9) 0.0364(5) Uani 1 1 d .
C6 C 0.3952(3) 0.61985(12) 0.35512(9) 0.0353(5) Uani 1 1 d .
H6 H 0.3835 0.5831 0.3308 0.042 Uiso 1 1 calc R
C29 C 0.7064(3) 0.91244(12) 0.34618(9) 0.0353(5) Uani 1 1 d .
H29 H 0.6479 0.8767 0.3579 0.042 Uiso 1 1 calc R

loop_
_atom_site_aniso_label
_atom_site_aniso_U_11
_atom_site_aniso_U_22
_atom_site_aniso_U_33
_atom_site_aniso_U_23
_atom_site_aniso_U_13
_atom_site_aniso_U_12
O3 0.0784(14) 0.0565(12) 0.0589(12) 0.0296(10) 0.0037(10) 0.0077(11)
O1 0.0869(15) 0.0481(12) 0.0505(11) -0.0021(9) 0.0032(10) -0.0265(11)
O2 0.0809(14) 0.0539(12) 0.0326(10) 0.0011(8) 0.0092(9) 0.0074(10)
O4 0.0434(11) 0.0547(12) 0.0611(12) 0.0003(9) 0.0039(9) -0.0132(9)
N4 0.0381(11) 0.0370(11) 0.0402(11) 0.0094(9) 0.0025(9) 0.0018(9)
N2 0.0436(11) 0.0352(11) 0.0283(10) 0.0012(8) -0.0010(8) -0.0029(9)
N1 0.0425(11) 0.0357(11) 0.0281(10) -0.0009(8) -0.0006(8) -0.0048(9)
N3 0.0346(10) 0.0300(10) 0.0372(10) 0.0041(8) 0.0036(8) -0.0007(8)
C34 0.073(2) 0.109(3) 0.126(3) 0.020(3) -0.050(2) -0.005(2)
C1 0.137(4) 0.112(3) 0.0394(17) 0.0101(18) 0.032(2) 0.030(3)
C11 0.131(3) 0.053(2) 0.093(3) 0.0099(19) 0.014(2) -0.027(2)
C12 0.062(2) 0.141(4) 0.060(2) 0.024(2) 0.0075(16) 0.044(2)
C24 0.093(3) 0.081(2) 0.062(2) 0.0202(18) -0.0305(18) -0.015(2)
C35 0.121(3) 0.059(2) 0.063(2) 0.0016(16) 0.020(2) 0.040(2)
C36 0.0494(18) 0.091(3) 0.079(2) -0.0108(19) 0.0098(16) 0.0111(17)
C17 0.0496(18) 0.087(2) 0.082(2) 0.0310(19) -0.0030(16) 0.0001(17)
C39 0.084(2) 0.072(2) 0.0550(18) -0.0065(16) 0.0007(17) 0.0026(19)
C33 0.058(2) 0.063(2) 0.085(2) 0.0215(18) -0.0237(18) -0.0008(16)
C32 0.0480(18) 0.071(2) 0.083(2) 0.0123(18) -0.0093(16) 0.0058(16)
C15 0.108(3) 0.0513(18) 0.0439(16) -0.0167(14) -0.0051(16) -0.0063(18)
C42 0.073(2) 0.0526(19) 0.086(2) 0.0230(17) 0.0182(18) -0.0112(16)
C3 0.068(2) 0.092(2) 0.0513(17) 0.0114(17) 0.0225(15) 0.0328(18)
C37 0.084(2) 0.0544(18) 0.0523(17) 0.0132(14) -0.0223(17) -0.0077(17)
C2 0.081(2) 0.0641(19) 0.0374(15) 0.0056(13) 0.0149(14) 0.0148(17)
C45 0.0616(19) 0.066(2) 0.0566(18) -0.0073(15) 0.0119(14) 0.0126(16)
C9 0.0606(18) 0.069(2) 0.0497(16) 0.0076(15) -0.0044(14) -0.0240(16)
C10 0.088(2) 0.0443(17) 0.0443(16) 0.0030(13) -0.0029(15) -0.0126(16)
C4 0.0569(17) 0.0670(19) 0.0421(15) 0.0088(14) 0.0062(13) 0.0168(15)
C26 0.0585(18) 0.0409(15) 0.0626(19) 0.0090(14) -0.0053(14) 0.0072(13)
C31 0.0425(15) 0.0555(17) 0.0622(18) 0.0115(14) -0.0040(13) 0.0059(13)
C22 0.0491(16) 0.0644(19) 0.0479(16) 0.0023(14) -0.0025(13) 0.0051(14)
C38 0.0640(19) 0.0489(16) 0.0448(16) 0.0144(13) -0.0058(13) 0.0045(14)
C18 0.080(2) 0.0404(15) 0.0378(14) -0.0004(12) 0.0002(14) 0.0018(14)
C20 0.0612(18) 0.0501(16) 0.0461(15) -0.0017(13) 0.0070(13) 0.0134(14)
C25 0.0552(17) 0.0496(17) 0.0472(16) 0.0115(13) -0.0132(13) -0.0116(14)
C8 0.0506(16) 0.0576(18) 0.0410(14) 0.0100(13) -0.0069(12) -0.0060(13)
C46 0.0548(17) 0.0596(18) 0.0366(14) 0.0002(13) -0.0018(12) -0.0137(14)
C23 0.0640(18) 0.0492(16) 0.0344(13) 0.0034(12) -0.0039(12) 0.0018(14)
C27 0.0550(16) 0.0398(15) 0.0469(15) 0.0035(12) 0.0015(12) 0.0044(12)
C40 0.0552(16) 0.0343(14) 0.0482(15) 0.0141(12) 0.0120(13) 0.0087(12)
C30 0.0456(15) 0.0423(15) 0.0475(15) 0.0145(12) -0.0041(12) 0.0019(12)
C41 0.0459(15) 0.0366(14) 0.0543(16) 0.0081(12) 0.0138(12) -0.0004(11)
C14 0.0591(16) 0.0378(14) 0.0322(13) -0.0043(11) -0.0051(11) -0.0002(12)
C19 0.0620(17) 0.0398(14) 0.0286(12) -0.0034(11) -0.0025(11) -0.0002(13)
C13 0.0497(15) 0.0377(14) 0.0376(13) -0.0039(11) -0.0050(11) -0.0058(12)
C16 0.0533(15) 0.0413(14) 0.0286(12) -0.0020(11) -0.0038(11) 0.0074(12)
C44 0.0366(13) 0.0444(15) 0.0440(14) -0.0011(12) 0.0040(11) -0.0039(11)
C21 0.0471(15) 0.0357(13) 0.0372(13) -0.0016(11) -0.0014(11) -0.0021(11)
C7 0.0530(16) 0.0389(14) 0.0283(12) 0.0023(10) -0.0033(11) -0.0047(12)
C43 0.0417(14) 0.0330(13) 0.0473(14) 0.0007(11) 0.0138(12) -0.0020(11)
C5 0.0470(14) 0.0362(13) 0.0299(12) -0.0001(10) 0.0028(10) -0.0005(11)
C28 0.0349(13) 0.0369(13) 0.0365(13) 0.0040(10) -0.0011(10) -0.0040(10)
C6 0.0409(13) 0.0339(13) 0.0297(12) -0.0019(10) -0.0040(10) -0.0010(10)
C29 0.0367(13) 0.0336(13) 0.0359(13) 0.0043(10) 0.0052(10) 0.0007(10)

loop_
_atom_type_symbol
_atom_type_description
_atom_type_scat_dispersion_real
_atom_type_scat_dispersion_imag
_atom_type_scat_source
C C 0.0033 0.0016 'International Tables Vol C Tables 4.2.6.8 and 6.1.1.4'
H H 0 0 'International Tables Vol C Tables 4.2.6.8 and 6.1.1.4'
N N 0.0061 0.0033 'International Tables Vol C Tables 4.2.6.8 and 6.1.1.4'
O O 0.0106 0.006 'International Tables Vol C Tables 4.2.6.8 and 6.1.1.4'

loop_
_geom_angle_atom_site_label_1
_geom_angle_atom_site_label_2
_geom_angle_atom_site_label_3
_geom_angle
C29 N4 C40 121.9(2)
C29 N4 C30 119.8(2)
C40 N4 C30 117.97(19)
C6 N2 C7 117.78(19)
C6 N2 C16 121.7(2)
C7 N2 C16 120.37(18)
C6 N1 C13 122.03(19)
C6 N1 C5 118.26(19)
C13 N1 C5 119.70(19)
C29 N3 C28 120.54(19)
C29 N3 C43 122.23(19)
C28 N3 C43 117.23(19)
C33 C34 H34A 109.5
C33 C34 H34B 109.5
H34A C34 H34B 109.5
C33 C34 H34C 109.5
H34A C34 H34C 109.5
H34B C34 H34C 109.5
C2 C1 H1A 109.5
C2 C1 H1B 109.5
H1A C1 H1B 109.5
C2 C1 H1C 109.5
H1A C1 H1C 109.5
H1B C1 H1C 109.5
C10 C11 H11A 109.5
C10 C11 H11B 109.5
H11A C11 H11B 109.5
C10 C11 H11C 109.5
H11A C11 H11C 109.5
H11B C11 H11C 109.5
C4 C12 H12A 109.5
C4 C12 H12B 109.5
H12A C12 H12B 109.5
C4 C12 H12C 109.5
H12A C12 H12C 109.5
H12B C12 H12C 109.5
C25 C24 H24A 109.5
C25 C24 H24B 109.5
H24A C24 H24B 109.5
C25 C24 H24C 109.5
H24A C24 H24C 109.5
H24B C24 H24C 109.5
C27 C35 H35A 109.5
C27 C35 H35B 109.5
H35A C35 H35B 109.5
C27 C35 H35C 109.5
H35A C35 H35C 109.5
H35B C35 H35C 109.5
C31 C36 H36A 109.5
C31 C36 H36B 109.5
H36A C36 H36B 109.5
C31 C36 H36C 109.5
H36A C36 H36C 109.5
H36B C36 H36C 109.5
C8 C17 H17A 109.5
C8 C17 H17B 109.5
H17A C17 H17B 109.5
C8 C17 H17C 109.5
H17A C17 H17C 109.5
H17B C17 H17C 109.5
C38 C39 H39A 109.5
C38 C39 H39B 109.5
H39A C39 H39B 109.5
C38 C39 H39C 109.5
H39A C39 H39C 109.5
H39B C39 H39C 109.5
C32 C33 C37 118.5(3)
C32 C33 C34 121.5(4)
C37 C33 C34 120.0(4)
C33 C32 C31 122.3(3)
C33 C32 H32 118.9
C31 C32 H32 118.9
C14 C15 H15A 109.5
C14 C15 H15B 109.5
H15A C15 H15B 109.5
C14 C15 H15C 109.5
H15A C15 H15C 109.5
H15B C15 H15C 109.5
C41 C42 H42A 109.5
C41 C42 H42B 109.5
H42A C42 H42B 109.5
C41 C42 H42C 109.5
H42A C42 H42C 109.5
H42B C42 H42C 109.5
C2 C3 C4 121.8(3)
C2 C3 H3A 119.1
C4 C3 H3A 119.1
C33 C37 C38 121.8(3)
C33 C37 H37 119.1
C38 C37 H37 119.1
C23 C2 C3 118.5(2)
C23 C2 C1 120.8(3)
C3 C2 C1 120.6(3)
C44 C45 H45A 109.5
C44 C45 H45B 109.5
H45A C45 H45B 109.5
C44 C45 H45C 109.5
H45A C45 H45C 109.5
H45B C45 H45C 109.5
C10 C9 C8 121.3(3)
C10 C9 H9 119.3
C8 C9 H9 119.3
C18 C10 C9 119.3(3)
C18 C10 C11 120.3(3)
C9 C10 C11 120.4(3)
C5 C4 C3 117.3(2)
C5 C4 C12 122.1(2)
C3 C4 C12 120.6(3)
C25 C26 C27 121.9(3)
C25 C26 H26 119.1
C27 C26 H26 119.1
C30 C31 C32 117.2(3)
C30 C31 C36 122.0(2)
C32 C31 C36 120.8(3)
C21 C22 H22A 109.5
C21 C22 H22B 109.5
H22A C22 H22B 109.5
C21 C22 H22C 109.5
H22A C22 H22C 109.5
H22B C22 H22C 109.5
C30 C38 C37 117.1(3)
C30 C38 C39 121.4(3)
C37 C38 C39 121.5(3)
C10 C18 C19 121.7(3)
C10 C18 H18 119.1
C19 C18 H18 119.1
C19 C20 H20A 109.5
C19 C20 H20B 109.5
H20A C20 H20B 109.5
C19 C20 H20C 109.5
H20A C20 H20C 109.5
H20B C20 H20C 109.5
C26 C25 C46 118.6(2)
C26 C25 C24 121.0(3)
C46 C25 C24 120.3(3)
C7 C8 C9 117.5(3)
C7 C8 C17 121.1(3)
C9 C8 C17 121.3(3)
C25 C46 C44 122.3(3)
C25 C46 H46 118.9
C44 C46 H46 118.9
C2 C23 C21 122.2(3)
C2 C23 H23 118.9
C21 C23 H23 118.9
C28 C27 C26 117.6(2)
C28 C27 C35 121.3(2)
C26 C27 C35 121.1(3)
O3 C40 C41 127.5(2)
O3 C40 N4 116.9(2)
C41 C40 N4 115.6(2)
C38 C30 C31 123.1(3)
C38 C30 N4 119.0(2)
C31 C30 N4 117.8(2)
C40 C41 C43 123.6(2)
C40 C41 C42 118.3(2)
C43 C41 C42 118.2(3)
C13 C14 C16 123.0(2)
C13 C14 C15 117.6(2)
C16 C14 C15 119.4(2)
C18 C19 C7 117.7(3)
C18 C19 C20 119.7(3)
C7 C19 C20 122.5(2)
O1 C13 C14 128.1(2)
O1 C13 N1 116.0(2)
C14 C13 N1 115.9(2)
O2 C16 C14 128.5(2)
O2 C16 N2 116.2(2)
C14 C16 N2 115.2(2)
C28 C44 C46 116.7(2)
C28 C44 C45 122.2(2)
C46 C44 C45 121.0(2)
C5 C21 C23 117.1(2)
C5 C21 C22 120.9(2)
C23 C21 C22 121.9(2)
C8 C7 C19 122.4(2)
C8 C7 N2 119.4(2)
C19 C7 N2 118.2(2)
O4 C43 C41 128.5(2)
O4 C43 N3 116.6(2)
C41 C43 N3 114.9(2)
C4 C5 C21 123.0(2)
C4 C5 N1 119.0(2)
C21 C5 N1 118.0(2)
C27 C28 C44 122.8(2)
C27 C28 N3 118.6(2)
C44 C28 N3 118.5(2)
N1 C6 N2 122.0(2)
N1 C6 H6 119
N2 C6 H6 119
N4 C29 N3 121.7(2)
N4 C29 H29 119.1
N3 C29 H29 119.1

loop_
_geom_bond_atom_site_label_1
_geom_bond_atom_site_label_2
_geom_bond_distance
O3 C40 1.231(3)
O1 C13 1.235(3)
O2 C16 1.238(3)
O4 C43 1.230(3)
N4 C29 1.317(3)
N4 C40 1.449(3)
N4 C30 1.451(3)
N2 C6 1.317(3)
N2 C7 1.450(3)
N2 C16 1.459(3)
N1 C6 1.314(3)
N1 C13 1.443(3)
N1 C5 1.451(3)
N3 C29 1.316(3)
N3 C28 1.451(3)
N3 C43 1.454(3)
C34 C33 1.518(4)
C34 H34A 0.96
C34 H34B 0.96
C34 H34C 0.96
C1 C2 1.521(4)
C1 H1A 0.96
C1 H1B 0.96
C1 H1C 0.96
C11 C10 1.518(4)
C11 H11A 0.96
C11 H11B 0.96
C11 H11C 0.96
C12 C4 1.506(4)
C12 H12A 0.96
C12 H12B 0.96
C12 H12C 0.96
C24 C25 1.512(4)
C24 H24A 0.96
C24 H24B 0.96
C24 H24C 0.96
C35 C27 1.501(4)
C35 H35A 0.96
C35 H35B 0.96
C35 H35C 0.96
C36 C31 1.504(4)
C36 H36A 0.96
C36 H36B 0.96
C36 H36C 0.96
C17 C8 1.507(4)
C17 H17A 0.96
C17 H17B 0.96
C17 H17C 0.96
C39 C38 1.501(4)
C39 H39A 0.96
C39 H39B 0.96
C39 H39C 0.96
C33 C32 1.373(5)
C33 C37 1.385(5)
C32 C31 1.389(4)
C32 H32 0.93
C15 C14 1.507(3)
C15 H15A 0.96
C15 H15B 0.96
C15 H15C 0.96
C42 C41 1.503(4)
C42 H42A 0.96
C42 H42B 0.96
C42 H42C 0.96
C3 C2 1.377(4)
C3 C4 1.393(4)
C3 H3A 0.93
C37 C38 1.398(4)
C37 H37 0.93
C2 C23 1.369(4)
C45 C44 1.499(4)
C45 H45A 0.96
C45 H45B 0.96
C45 H45C 0.96
C9 C10 1.387(4)
C9 C8 1.396(4)
C9 H9 0.93
C10 C18 1.376(4)
C4 C5 1.373(4)
C26 C25 1.373(4)
C26 C27 1.386(4)
C26 H26 0.93
C31 C30 1.386(4)
C22 C21 1.496(4)
C22 H22A 0.96
C22 H22B 0.96
C22 H22C 0.96
C38 C30 1.381(4)
C18 C19 1.387(4)
C18 H18 0.93
C20 C19 1.501(4)
C20 H20A 0.96
C20 H20B 0.96
C20 H20C 0.96
C25 C46 1.377(4)
C8 C7 1.390(4)
C46 C44 1.392(4)
C46 H46 0.93
C23 C21 1.388(3)
C23 H23 0.93
C27 C28 1.384(3)
C40 C41 1.387(4)
C41 C43 1.392(4)
C14 C13 1.390(3)
C14 C16 1.395(4)
C19 C7 1.395(4)
C44 C28 1.388(3)
C21 C5 1.385(3)
C6 H6 0.93
C29 H29 0.93
